data_7712941
loop_
_publ_author_name
'Wen, Min'
'Erb, William'
'Mongin, Florence'
'Hurvois, Jean-Pierre'
'Halauko, Yury S.'
'Ivashkevich, Oleg A.'
'Matulis, Vadim E.'
'Blot, Marielle'
'Roisnel, Thierry'

_publ_section_title
;
 From ferrocene to decasubstituted enantiopure ferrocene-1,1'-disulfoxide
 derivatives.
;
_journal_issue 12
_journal_name_full 'Dalton transactions (Cambridge, England : 2003)'
_journal_page_first 3725
_journal_page_last 3737
_journal_paper_doi 10.1039/d2dt03456e
_journal_volume 52
_journal_year 2023
_chemical_absolute_configuration ad
_chemical_compound_source 'synthesis as described'
_chemical_formula_moiety 'C27 H28 Fe O2 S'
_chemical_formula_sum 'C27 H28 Fe O2 S'
_chemical_formula_weight 472.40
_space_group_crystal_system tetragonal
_space_group_IT_number 78
_space_group_name_Hall 'P 4cw'
_space_group_name_H-M_alt 'P 43'
_atom_sites_solution_hydrogens mixed
_atom_sites_solution_primary dual
_atom_sites_solution_secondary difmap
_audit_update_record
;
2022-08-30 deposited with the CCDC.	2023-03-01 downloaded from the CCDC.
;
_cell_angle_alpha 90
_cell_angle_beta 90
_cell_angle_gamma 90
_cell_formula_units_Z 4
_cell_length_a 9.1285(3)
_cell_length_b 9.1285
_cell_length_c 27.3023(11)
_cell_measurement_reflns_used 7907
_cell_measurement_temperature 150(2)
_cell_measurement_theta_max 27.3318
_cell_measurement_theta_min 2.3525
_cell_measurement_wavelength 0.710730
_cell_volume 2275.09(12)
_computing_cell_refinement 'APEX3 (Bruker, 2015)'
_computing_data_collection 'Bruker APEX3 (Bruker, 2015)'
_computing_data_reduction 'SAINT (Bruker, 2014)'
_computing_molecular_graphics
;
   'SXGRAPH (L. Farrugia, 1999), Mercury (CSD, 2020)'
;
_computing_publication_material 'CRYSCALC (T. Roisnel, local program, 2021)'
_computing_structure_refinement 'SHELXL-2018_3 (Sheldrick, 2018)'
_computing_structure_solution 'SHELXT 2018_2 (Sheldrick, 2018)'
_diffrn_ambient_temperature 150(2)
_diffrn_detector CCD-LDI-APEX2
_diffrn_detector_area_resol_mean 8.33
_diffrn_measured_fraction_theta_full 0.999
_diffrn_measured_fraction_theta_max 0.999
_diffrn_measurement_device_type 'APEXII Bruker-AXS'
_diffrn_measurement_method 'CCD rotation images, thin slices'
_diffrn_orient_matrix_UB_11 0.0036602
_diffrn_orient_matrix_UB_12 -0.0824446
_diffrn_orient_matrix_UB_13 -0.0240871
_diffrn_orient_matrix_UB_21 -0.0451112
_diffrn_orient_matrix_UB_22 0.0645436
_diffrn_orient_matrix_UB_23 -0.0254625
_diffrn_orient_matrix_UB_31 0.0997604
_diffrn_orient_matrix_UB_32 0.0322112
_diffrn_orient_matrix_UB_33 -0.0106303
_diffrn_radiation_monochromator graphite
_diffrn_radiation_probe x-ray
_diffrn_radiation_source 'fine-focus sealed tube'
_diffrn_radiation_type MoK\a
_diffrn_radiation_wavelength 0.71073
_diffrn_reflns_av_R_equivalents 0.0394
_diffrn_reflns_av_unetI/netI 0.0396
_diffrn_reflns_limit_h_max 10
_diffrn_reflns_limit_h_min -11
_diffrn_reflns_limit_k_max 11
_diffrn_reflns_limit_k_min -11
_diffrn_reflns_limit_l_max 35
_diffrn_reflns_limit_l_min -34
_diffrn_reflns_number 22654
_diffrn_reflns_theta_full 25.242
_diffrn_reflns_theta_max 27.465
_diffrn_reflns_theta_min 2.684
_diffrn_source_current 30.00
_diffrn_source_power 50.0
_diffrn_source_voltage 50.00
_exptl_absorpt_coefficient_mu 0.776
_exptl_absorpt_correction_T_max 0.700
_exptl_absorpt_correction_T_min 0.607
_exptl_absorpt_correction_type multi-scan
_exptl_absorpt_process_details
;
  [Sheldrick, G.M. (2014). SADABS Bruker AXS Inc., Madison, Wisconsin, USA]
;
_exptl_crystal_colour orange
_exptl_crystal_density_diffrn 1.379
_exptl_crystal_description prism
_exptl_crystal_F_000 992
_exptl_crystal_size_max 0.580
_exptl_crystal_size_mid 0.550
_exptl_crystal_size_min 0.460
_refine_diff_density_max 0.234
_refine_diff_density_min -0.241
_refine_diff_density_rms 0.045
_refine_ls_abs_structure_details
;
Flack x determined using 2135 quotients [(I+)-(I-)]/[(I+)+(I-)]
(Parsons, Flack and Wagner, Acta Cryst. B69 (2013) 249-259).
;
_refine_ls_abs_structure_Flack -0.003(8)
_refine_ls_extinction_method none
_refine_ls_goodness_of_fit_ref 0.996
_refine_ls_hydrogen_treatment mixed
_refine_ls_matrix_type full
_refine_ls_number_parameters 286
_refine_ls_number_reflns 5190
_refine_ls_number_restraints 2
_refine_ls_restrained_S_all 0.997
_refine_ls_R_factor_all 0.0370
_refine_ls_R_factor_gt 0.0334
_refine_ls_shift/su_max 0.001
_refine_ls_shift/su_mean 0.000
_refine_ls_structure_factor_coef Fsqd
_refine_ls_weighting_details 'w=1/[\s^2^(Fo^2^)+(0.0272P)^2^+0.9403P] where P=(Fo^2^+2Fc^2^)/3'
_refine_ls_weighting_scheme calc
_refine_ls_wR_factor_gt 0.0660
_refine_ls_wR_factor_ref 0.0674
_reflns_Friedel_coverage 0.955
_reflns_Friedel_fraction_full 0.999
_reflns_Friedel_fraction_max 0.995
_reflns_number_gt 4871
_reflns_number_total 5190
_reflns_threshold_expression >2sigma(I)
_cod_data_source_file d2dt03456e2.cif
_cod_data_source_block MW578
_cod_original_cell_volume 2275.09(18)
_cod_database_code 7712941

loop_
_space_group_symop_operation_xyz
'x, y, z'
'-y, x, z+3/4'
'-x, -y, z+1/2'
'y, -x, z+1/4'

loop_
_atom_site_label
_atom_site_type_symbol
_atom_site_fract_x
_atom_site_fract_y
_atom_site_fract_z
_atom_site_U_iso_or_equiv
_atom_site_adp_type
_atom_site_occupancy
_atom_site_site_symmetry_order
_atom_site_calc_flag
_atom_site_refinement_flags_posn
_atom_site_refinement_flags_adp
_atom_site_refinement_flags_occupancy
_atom_site_disorder_assembly
_atom_site_disorder_group
Fe1 Fe 0.18265(5) 0.62465(5) 0.49051(2) 0.01910(11) Uani 1 1 d . . . . .
C1 C 0.2147(4) 0.4959(4) 0.55090(16) 0.0361(10) Uani 1 1 d . . . . .
H1 H 0.294600 0.502691 0.573074 0.043 Uiso 1 1 calc R U . . .
C2 C 0.0793(4) 0.5699(4) 0.55505(14) 0.0306(8) Uani 1 1 d . . . . .
H2 H 0.052172 0.635395 0.580522 0.037 Uiso 1 1 calc R U . . .
C3 C -0.0093(4) 0.5292(4) 0.51441(15) 0.0320(8) Uani 1 1 d . . . . .
H3 H -0.105994 0.562657 0.508003 0.038 Uiso 1 1 calc R U . . .
C4 C 0.0712(4) 0.4306(4) 0.48537(17) 0.0365(9) Uani 1 1 d . . . . .
H4 H 0.038371 0.385859 0.455937 0.044 Uiso 1 1 calc R U . . .
C5 C 0.2099(4) 0.4096(4) 0.50761(17) 0.0397(11) Uani 1 1 d . . . . .
H5 H 0.286249 0.348478 0.495687 0.048 Uiso 1 1 calc R U . . .
C6 C 0.2432(4) 0.6801(4) 0.42113(12) 0.0221(7) Uani 1 1 d . . . . .
H6 H 0.239183 0.618185 0.393192 0.027 Uiso 1 1 calc R U . . .
C7 C 0.1311(4) 0.7747(4) 0.43752(13) 0.0243(7) Uani 1 1 d . . . . .
H7 H 0.038636 0.788108 0.422195 0.029 Uiso 1 1 calc R U . . .
C8 C 0.1796(3) 0.8468(3) 0.48083(12) 0.0213(7) Uani 1 1 d . . . . .
H8 H 0.124633 0.916493 0.498998 0.026 Uiso 1 1 calc R U . . .
C9 C 0.3244(3) 0.7978(3) 0.49269(13) 0.0166(6) Uani 1 1 d . . . . .
C10 C 0.3642(3) 0.6945(3) 0.45434(11) 0.0163(6) Uani 1 1 d . . . . .
S1 S 0.51481(9) 0.57345(8) 0.44591(3) 0.01966(17) Uani 1 1 d . . . . .
O11 O 0.6067(2) 0.5738(3) 0.49200(10) 0.0297(5) Uani 1 1 d . . . . .
C12 C 0.6302(4) 0.6607(4) 0.39852(12) 0.0217(7) Uani 1 1 d . . . . .
C13 C 0.7512(5) 0.5472(5) 0.39025(16) 0.0404(10) Uani 1 1 d . . . . .
H13A H 0.815514 0.580186 0.363709 0.061 Uiso 1 1 calc R U . . .
H13B H 0.707038 0.453001 0.381374 0.061 Uiso 1 1 calc R U . . .
H13C H 0.808487 0.535739 0.420361 0.061 Uiso 1 1 calc R U . . .
C14 C 0.6937(5) 0.8043(4) 0.41581(16) 0.0402(10) Uani 1 1 d . . . . .
H14A H 0.766601 0.838759 0.392128 0.060 Uiso 1 1 calc R U . . .
H14B H 0.740415 0.790402 0.447785 0.060 Uiso 1 1 calc R U . . .
H14C H 0.615161 0.877010 0.418744 0.060 Uiso 1 1 calc R U . . .
C15 C 0.5397(5) 0.6772(5) 0.35223(14) 0.0434(11) Uani 1 1 d . . . . .
H15A H 0.466438 0.754426 0.356956 0.065 Uiso 1 1 calc R U . . .
H15B H 0.490192 0.584472 0.344968 0.065 Uiso 1 1 calc R U . . .
H15C H 0.603996 0.703488 0.324856 0.065 Uiso 1 1 calc R U . . .
C16 C 0.4159(3) 0.8547(3) 0.53595(11) 0.0176(6) Uani 1 1 d . . . . .
O17 O 0.4902(3) 0.7394(3) 0.56017(9) 0.0220(5) Uani 1 1 d D . . . .
H17 H 0.532(4) 0.697(4) 0.5382(12) 0.026 Uiso 1 1 d D U . . .
C18 C 0.3125(3) 0.9221(4) 0.57451(12) 0.0195(7) Uani 1 1 d . . . . .
C19 C 0.2640(4) 0.8369(4) 0.61347(12) 0.0246(7) Uani 1 1 d . . . . .
H19 H 0.299929 0.739900 0.617372 0.030 Uiso 1 1 calc R U . . .
C20 C 0.1627(4) 0.8930(4) 0.64690(13) 0.0281(8) Uani 1 1 d . . . . .
H20 H 0.129364 0.833353 0.673151 0.034 Uiso 1 1 calc R U . . .
C21 C 0.1105(4) 1.0342(4) 0.64218(13) 0.0276(8) Uani 1 1 d . . . . .
H21 H 0.041231 1.071715 0.664910 0.033 Uiso 1 1 calc R U . . .
C22 C 0.1601(4) 1.1203(4) 0.60407(14) 0.0288(8) Uani 1 1 d . . . . .
H22 H 0.125554 1.217950 0.600808 0.035 Uiso 1 1 calc R U . . .
C23 C 0.2598(4) 1.0653(4) 0.57053(14) 0.0256(8) Uani 1 1 d . . . . .
H23 H 0.292907 1.125767 0.544470 0.031 Uiso 1 1 calc R U . . .
C24 C 0.5263(4) 0.9703(4) 0.51786(13) 0.0229(7) Uani 1 1 d . . . . .
C25 C 0.4920(4) 1.0683(4) 0.48041(14) 0.0308(9) Uani 1 1 d . . . . .
H25 H 0.399924 1.061136 0.464388 0.037 Uiso 1 1 calc R U . . .
C26 C 0.5903(5) 1.1761(4) 0.46617(18) 0.0451(12) Uani 1 1 d . . . . .
H26 H 0.565060 1.242459 0.440740 0.054 Uiso 1 1 calc R U . . .
C27 C 0.7252(5) 1.1868(5) 0.4890(2) 0.0539(14) Uani 1 1 d . . . . .
H27 H 0.792160 1.261596 0.479844 0.065 Uiso 1 1 calc R U . . .
C28 C 0.7615(5) 1.0888(6) 0.52503(18) 0.0508(13) Uani 1 1 d . . . . .
H28 H 0.855168 1.094436 0.540083 0.061 Uiso 1 1 calc R U . . .
C29 C 0.6631(4) 0.9808(5) 0.53992(14) 0.0351(9) Uani 1 1 d . . . . .
H29 H 0.689635 0.914340 0.565178 0.042 Uiso 1 1 calc R U . . .

loop_
_atom_site_aniso_label
_atom_site_aniso_U_11
_atom_site_aniso_U_22
_atom_site_aniso_U_33
_atom_site_aniso_U_23
_atom_site_aniso_U_13
_atom_site_aniso_U_12
Fe1 0.0160(2) 0.0165(2) 0.0247(2) 0.0014(2) -0.0002(2) -0.00277(18)
C1 0.033(2) 0.034(2) 0.042(2) 0.0231(19) -0.0035(18) -0.0093(17)
C2 0.032(2) 0.031(2) 0.029(2) 0.0027(17) 0.0066(16) -0.0098(16)
C3 0.0229(18) 0.034(2) 0.039(2) -0.0019(18) 0.0074(16) -0.0114(15)
C4 0.037(2) 0.0258(18) 0.046(2) -0.0054(19) 0.011(2) -0.0172(15)
C5 0.039(2) 0.0150(17) 0.065(3) 0.0119(18) 0.017(2) -0.0012(15)
C6 0.0254(17) 0.0226(17) 0.0184(16) 0.0020(13) -0.0059(14) -0.0021(13)
C7 0.0208(16) 0.0243(17) 0.0279(18) 0.0052(15) -0.0093(14) 0.0006(13)
C8 0.0190(15) 0.0175(15) 0.028(2) 0.0019(13) -0.0023(14) 0.0024(12)
C9 0.0172(14) 0.0128(13) 0.0197(15) 0.0030(14) 0.0008(14) -0.0026(11)
C10 0.0156(15) 0.0153(15) 0.0179(16) 0.0020(12) 0.0002(13) -0.0005(11)
S1 0.0228(4) 0.0174(4) 0.0188(4) 0.0016(3) 0.0029(3) 0.0023(3)
O11 0.0317(13) 0.0387(13) 0.0188(11) 0.0030(12) -0.0008(12) 0.0168(10)
C12 0.0217(16) 0.0236(16) 0.0197(16) -0.0012(14) 0.0019(14) -0.0038(13)
C13 0.041(2) 0.042(2) 0.038(2) 0.002(2) 0.0214(19) 0.0076(18)
C14 0.040(2) 0.037(2) 0.044(2) -0.0140(19) 0.0199(19) -0.0176(18)
C15 0.037(2) 0.071(3) 0.022(2) 0.017(2) -0.0011(17) -0.011(2)
C16 0.0160(15) 0.0175(15) 0.0193(16) 0.0007(13) -0.0023(13) 0.0015(12)
O17 0.0234(12) 0.0237(13) 0.0188(12) -0.0002(10) -0.0026(10) 0.0088(9)
C18 0.0159(15) 0.0221(16) 0.0204(17) -0.0020(13) -0.0012(13) -0.0006(12)
C19 0.0260(18) 0.0245(17) 0.0233(18) 0.0006(14) 0.0014(15) 0.0021(14)
C20 0.0268(18) 0.035(2) 0.0225(17) 0.0039(16) 0.0042(15) -0.0010(15)
C21 0.0209(17) 0.034(2) 0.0278(19) -0.0109(16) 0.0044(15) -0.0010(14)
C22 0.0251(18) 0.0229(18) 0.038(2) -0.0055(16) 0.0046(16) 0.0018(14)
C23 0.0281(18) 0.0196(17) 0.0291(19) 0.0006(14) 0.0055(15) -0.0013(14)
C24 0.0234(17) 0.0186(16) 0.0267(18) -0.0094(14) 0.0068(14) -0.0026(13)
C25 0.0320(19) 0.0198(16) 0.040(2) -0.0029(16) 0.0131(17) -0.0010(14)
C26 0.056(3) 0.0175(18) 0.061(3) -0.0021(19) 0.030(2) -0.0054(18)
C27 0.053(3) 0.037(2) 0.072(3) -0.030(3) 0.041(3) -0.029(2)
C28 0.032(2) 0.067(3) 0.053(3) -0.036(3) 0.017(2) -0.025(2)
C29 0.0269(19) 0.049(2) 0.029(2) -0.0212(18) 0.0047(16) -0.0095(17)

loop_
_atom_type_symbol
_atom_type_description
_atom_type_scat_dispersion_real
_atom_type_scat_dispersion_imag
_atom_type_scat_source
C C 0.0033 0.0016 'International Tables Vol C Tables 4.2.6.8 and 6.1.1.4'
H H 0.0000 0.0000 'International Tables Vol C Tables 4.2.6.8 and 6.1.1.4'
Fe Fe 0.3463 0.8444 'International Tables Vol C Tables 4.2.6.8 and 6.1.1.4'
O O 0.0106 0.0060 'International Tables Vol C Tables 4.2.6.8 and 6.1.1.4'
S S 0.1246 0.1234 'International Tables Vol C Tables 4.2.6.8 and 6.1.1.4'

loop_
_geom_angle_atom_site_label_1
_geom_angle_atom_site_label_2
_geom_angle_atom_site_label_3
_geom_angle
_geom_angle_site_symmetry_1
_geom_angle_site_symmetry_3
_geom_angle_publ_flag
C10 Fe1 C5 108.34(14) . . ?
C10 Fe1 C6 41.31(12) . . ?
C5 Fe1 C6 114.85(16) . . ?
C10 Fe1 C9 41.85(12) . . ?
C5 Fe1 C9 131.51(15) . . ?
C6 Fe1 C9 70.32(14) . . ?
C10 Fe1 C8 68.72(12) . . ?
C5 Fe1 C8 171.38(16) . . ?
C6 Fe1 C8 68.72(14) . . ?
C9 Fe1 C8 41.00(12) . . ?
C10 Fe1 C1 117.09(14) . . ?
C5 Fe1 C1 40.78(18) . . ?
C6 Fe1 C1 148.59(16) . . ?
C9 Fe1 C1 109.29(15) . . ?
C8 Fe1 C1 132.51(16) . . ?
C10 Fe1 C7 68.53(13) . . ?
C5 Fe1 C7 146.77(17) . . ?
C6 Fe1 C7 40.44(13) . . ?
C9 Fe1 C7 69.42(13) . . ?
C8 Fe1 C7 40.72(13) . . ?
C1 Fe1 C7 170.69(17) . . ?
C10 Fe1 C4 130.03(14) . . ?
C5 Fe1 C4 40.63(17) . . ?
C6 Fe1 C4 106.61(16) . . ?
C9 Fe1 C4 170.30(14) . . ?
C8 Fe1 C4 147.39(15) . . ?
C1 Fe1 C4 68.24(17) . . ?
C7 Fe1 C4 114.61(16) . . ?
C10 Fe1 C2 149.93(14) . . ?
C5 Fe1 C2 68.01(17) . . ?
C6 Fe1 C2 168.45(15) . . ?
C9 Fe1 C2 116.92(14) . . ?
C8 Fe1 C2 110.18(15) . . ?
C1 Fe1 C2 40.26(16) . . ?
C7 Fe1 C2 131.41(15) . . ?
C4 Fe1 C2 67.75(16) . . ?
C10 Fe1 C3 168.26(14) . . ?
C5 Fe1 C3 67.88(16) . . ?
C6 Fe1 C3 129.00(15) . . ?
C9 Fe1 C3 148.80(14) . . ?
C8 Fe1 C3 116.64(14) . . ?
C1 Fe1 C3 67.91(16) . . ?
C7 Fe1 C3 108.12(15) . . ?
C4 Fe1 C3 40.03(15) . . ?
C2 Fe1 C3 40.36(15) . . ?
C2 C1 C5 107.8(4) . . ?
C2 C1 Fe1 70.4(2) . . ?
C5 C1 Fe1 69.1(2) . . ?
C2 C1 H1 126.1 . . ?
C5 C1 H1 126.1 . . ?
Fe1 C1 H1 125.9 . . ?
C1 C2 C3 108.1(4) . . ?
C1 C2 Fe1 69.3(2) . . ?
C3 C2 Fe1 69.9(2) . . ?
C1 C2 H2 126.0 . . ?
C3 C2 H2 126.0 . . ?
Fe1 C2 H2 126.4 . . ?
C4 C3 C2 108.0(4) . . ?
C4 C3 Fe1 69.4(2) . . ?
C2 C3 Fe1 69.7(2) . . ?
C4 C3 H3 126.0 . . ?
C2 C3 H3 126.0 . . ?
Fe1 C3 H3 126.5 . . ?
C3 C4 C5 108.2(4) . . ?
C3 C4 Fe1 70.6(2) . . ?
C5 C4 Fe1 69.2(2) . . ?
C3 C4 H4 125.9 . . ?
C5 C4 H4 125.9 . . ?
Fe1 C4 H4 125.9 . . ?
C4 C5 C1 108.0(4) . . ?
C4 C5 Fe1 70.2(2) . . ?
C1 C5 Fe1 70.1(2) . . ?
C4 C5 H5 126.0 . . ?
C1 C5 H5 126.0 . . ?
Fe1 C5 H5 125.3 . . ?
C7 C6 C10 107.5(3) . . ?
C7 C6 Fe1 70.2(2) . . ?
C10 C6 Fe1 69.13(18) . . ?
C7 C6 H6 126.2 . . ?
C10 C6 H6 126.2 . . ?
Fe1 C6 H6 126.0 . . ?
C6 C7 C8 108.7(3) . . ?
C6 C7 Fe1 69.39(19) . . ?
C8 C7 Fe1 69.57(19) . . ?
C6 C7 H7 125.6 . . ?
C8 C7 H7 125.6 . . ?
Fe1 C7 H7 127.0 . . ?
C7 C8 C9 109.3(3) . . ?
C7 C8 Fe1 69.71(18) . . ?
C9 C8 Fe1 69.43(17) . . ?
C7 C8 H8 125.4 . . ?
C9 C8 H8 125.4 . . ?
Fe1 C8 H8 127.1 . . ?
C8 C9 C10 105.7(3) . . ?
C8 C9 C16 124.7(3) . . ?
C10 C9 C16 129.5(3) . . ?
C8 C9 Fe1 69.57(17) . . ?
C10 C9 Fe1 68.63(16) . . ?
C16 C9 Fe1 128.9(2) . . ?
C6 C10 C9 108.8(3) . . ?
C6 C10 S1 117.2(2) . . ?
C9 C10 S1 133.5(2) . . ?
C6 C10 Fe1 69.56(18) . . ?
C9 C10 Fe1 69.52(16) . . ?
S1 C10 Fe1 119.90(16) . . ?
O11 S1 C10 108.66(14) . . ?
O11 S1 C12 105.40(15) . . ?
C10 S1 C12 105.28(15) . . ?
C14 C12 C15 112.5(3) . . ?
C14 C12 C13 110.9(3) . . ?
C15 C12 C13 109.7(3) . . ?
C14 C12 S1 112.0(3) . . ?
C15 C12 S1 108.4(2) . . ?
C13 C12 S1 102.9(2) . . ?
C12 C13 H13A 109.5 . . ?
C12 C13 H13B 109.5 . . ?
H13A C13 H13B 109.5 . . ?
C12 C13 H13C 109.5 . . ?
H13A C13 H13C 109.5 . . ?
H13B C13 H13C 109.5 . . ?
C12 C14 H14A 109.5 . . ?
C12 C14 H14B 109.5 . . ?
H14A C14 H14B 109.5 . . ?
C12 C14 H14C 109.5 . . ?
H14A C14 H14C 109.5 . . ?
H14B C14 H14C 109.5 . . ?
C12 C15 H15A 109.5 . . ?
C12 C15 H15B 109.5 . . ?
H15A C15 H15B 109.5 . . ?
C12 C15 H15C 109.5 . . ?
H15A C15 H15C 109.5 . . ?
H15B C15 H15C 109.5 . . ?
O17 C16 C9 111.6(2) . . ?
O17 C16 C24 110.2(3) . . ?
C9 C16 C24 109.9(3) . . ?
O17 C16 C18 105.7(2) . . ?
C9 C16 C18 109.1(2) . . ?
C24 C16 C18 110.3(3) . . ?
C16 O17 H17 104(3) . . ?
C19 C18 C23 118.3(3) . . ?
C19 C18 C16 119.6(3) . . ?
C23 C18 C16 122.0(3) . . ?
C18 C19 C20 120.4(3) . . ?
C18 C19 H19 119.8 . . ?
C20 C19 H19 119.8 . . ?
C21 C20 C19 120.7(3) . . ?
C21 C20 H20 119.7 . . ?
C19 C20 H20 119.7 . . ?
C22 C21 C20 119.3(3) . . ?
C22 C21 H21 120.4 . . ?
C20 C21 H21 120.4 . . ?
C21 C22 C23 120.5(3) . . ?
C21 C22 H22 119.8 . . ?
C23 C22 H22 119.8 . . ?
C22 C23 C18 120.9(3) . . ?
C22 C23 H23 119.5 . . ?
C18 C23 H23 119.5 . . ?
C29 C24 C25 118.3(3) . . ?
C29 C24 C16 119.8(3) . . ?
C25 C24 C16 121.9(3) . . ?
C26 C25 C24 121.1(4) . . ?
C26 C25 H25 119.5 . . ?
C24 C25 H25 119.5 . . ?
C27 C26 C25 119.9(5) . . ?
C27 C26 H26 120.0 . . ?
C25 C26 H26 120.0 . . ?
C28 C27 C26 119.5(4) . . ?
C28 C27 H27 120.2 . . ?
C26 C27 H27 120.2 . . ?
C27 C28 C29 121.0(4) . . ?
C27 C28 H28 119.5 . . ?
C29 C28 H28 119.5 . . ?
C24 C29 C28 120.1(4) . . ?
C24 C29 H29 119.9 . . ?
C28 C29 H29 119.9 . . ?

loop_
_geom_bond_atom_site_label_1
_geom_bond_atom_site_label_2
_geom_bond_distance
_geom_bond_site_symmetry_2
_geom_bond_publ_flag
Fe1 C10 2.031(3) . ?
Fe1 C5 2.033(4) . ?
Fe1 C6 2.037(3) . ?
Fe1 C9 2.044(3) . ?
Fe1 C8 2.046(3) . ?
Fe1 C1 2.046(4) . ?
Fe1 C7 2.047(3) . ?
Fe1 C4 2.047(3) . ?
Fe1 C2 2.060(4) . ?
Fe1 C3 2.063(4) . ?
C1 C2 1.413(6) . ?
C1 C5 1.421(6) . ?
C1 H1 0.9500 . ?
C2 C3 1.423(6) . ?
C2 H2 0.9500 . ?
C3 C4 1.407(5) . ?
C3 H3 0.9500 . ?
C4 C5 1.417(6) . ?
C4 H4 0.9500 . ?
C5 H5 0.9500 . ?
C6 C7 1.412(5) . ?
C6 C10 1.435(4) . ?
C6 H6 0.9500 . ?
C7 C8 1.424(5) . ?
C7 H7 0.9500 . ?
C8 C9 1.432(4) . ?
C8 H8 0.9500 . ?
C9 C10 1.455(4) . ?
C9 C16 1.537(4) . ?
C10 S1 1.779(3) . ?
S1 O11 1.512(3) . ?
S1 C12 1.849(3) . ?
C12 C14 1.509(5) . ?
C12 C15 1.518(5) . ?
C12 C13 1.531(5) . ?
C13 H13A 0.9800 . ?
C13 H13B 0.9800 . ?
C13 H13C 0.9800 . ?
C14 H14A 0.9800 . ?
C14 H14B 0.9800 . ?
C14 H14C 0.9800 . ?
C15 H15A 0.9800 . ?
C15 H15B 0.9800 . ?
C15 H15C 0.9800 . ?
C16 O17 1.416(4) . ?
C16 C24 1.540(4) . ?
C16 C18 1.542(4) . ?
O17 H17 0.81(2) . ?
C18 C19 1.390(5) . ?
C18 C23 1.397(5) . ?
C19 C20 1.397(5) . ?
C19 H19 0.9500 . ?
C20 C21 1.380(5) . ?
C20 H20 0.9500 . ?
C21 C22 1.380(5) . ?
C21 H21 0.9500 . ?
C22 C23 1.386(5) . ?
C22 H22 0.9500 . ?
C23 H23 0.9500 . ?
C24 C29 1.390(5) . ?
C24 C25 1.394(5) . ?
C25 C26 1.387(5) . ?
C25 H25 0.9500 . ?
C26 C27 1.384(7) . ?
C26 H26 0.9500 . ?
C27 C28 1.370(8) . ?
C27 H27 0.9500 . ?
C28 C29 1.394(6) . ?
C28 H28 0.9500 . ?
C29 H29 0.9500 . ?

loop_
_geom_torsion_atom_site_label_1
_geom_torsion_atom_site_label_2
_geom_torsion_atom_site_label_3
_geom_torsion_atom_site_label_4
_geom_torsion
_geom_torsion_site_symmetry_1
_geom_torsion_site_symmetry_2
_geom_torsion_site_symmetry_3
_geom_torsion_site_symmetry_4
_geom_torsion_publ_flag
C5 C1 C2 C3 0.1(4) . . . . ?
Fe1 C1 C2 C3 59.4(3) . . . . ?
C5 C1 C2 Fe1 -59.3(2) . . . . ?
C1 C2 C3 C4 0.0(4) . . . . ?
Fe1 C2 C3 C4 59.0(3) . . . . ?
C1 C2 C3 Fe1 -59.0(2) . . . . ?
C2 C3 C4 C5 -0.1(4) . . . . ?
Fe1 C3 C4 C5 59.1(2) . . . . ?
C2 C3 C4 Fe1 -59.2(3) . . . . ?
C3 C4 C5 C1 0.1(4) . . . . ?
Fe1 C4 C5 C1 60.2(2) . . . . ?
C3 C4 C5 Fe1 -60.0(3) . . . . ?
C2 C1 C5 C4 -0.1(4) . . . . ?
Fe1 C1 C5 C4 -60.2(3) . . . . ?
C2 C1 C5 Fe1 60.1(2) . . . . ?
C10 C6 C7 C8 -0.7(4) . . . . ?
Fe1 C6 C7 C8 58.6(2) . . . . ?
C10 C6 C7 Fe1 -59.3(2) . . . . ?
C6 C7 C8 C9 -0.3(4) . . . . ?
Fe1 C7 C8 C9 58.2(2) . . . . ?
C6 C7 C8 Fe1 -58.5(2) . . . . ?
C7 C8 C9 C10 1.0(3) . . . . ?
Fe1 C8 C9 C10 59.45(19) . . . . ?
C7 C8 C9 C16 177.7(3) . . . . ?
Fe1 C8 C9 C16 -123.8(3) . . . . ?
C7 C8 C9 Fe1 -58.4(2) . . . . ?
C7 C6 C10 C9 1.3(4) . . . . ?
Fe1 C6 C10 C9 -58.6(2) . . . . ?
C7 C6 C10 S1 173.9(2) . . . . ?
Fe1 C6 C10 S1 114.0(2) . . . . ?
C7 C6 C10 Fe1 59.9(2) . . . . ?
C8 C9 C10 C6 -1.4(3) . . . . ?
C16 C9 C10 C6 -177.9(3) . . . . ?
Fe1 C9 C10 C6 58.6(2) . . . . ?
C8 C9 C10 S1 -172.4(3) . . . . ?
C16 C9 C10 S1 11.2(5) . . . . ?
Fe1 C9 C10 S1 -112.3(3) . . . . ?
C8 C9 C10 Fe1 -60.1(2) . . . . ?
C16 C9 C10 Fe1 123.4(3) . . . . ?
C6 C10 S1 O11 -163.2(2) . . . . ?
C9 C10 S1 O11 7.2(3) . . . . ?
Fe1 C10 S1 O11 -82.2(2) . . . . ?
C6 C10 S1 C12 84.3(3) . . . . ?
C9 C10 S1 C12 -105.3(3) . . . . ?
Fe1 C10 S1 C12 165.26(17) . . . . ?
O11 S1 C12 C14 -50.1(3) . . . . ?
C10 S1 C12 C14 64.7(3) . . . . ?
O11 S1 C12 C15 -174.8(3) . . . . ?
C10 S1 C12 C15 -60.0(3) . . . . ?
O11 S1 C12 C13 69.1(3) . . . . ?
C10 S1 C12 C13 -176.1(2) . . . . ?
C8 C9 C16 O17 138.3(3) . . . . ?
C10 C9 C16 O17 -45.9(4) . . . . ?
Fe1 C9 C16 O17 47.5(4) . . . . ?
C8 C9 C16 C24 -99.2(3) . . . . ?
C10 C9 C16 C24 76.7(4) . . . . ?
Fe1 C9 C16 C24 170.1(2) . . . . ?
C8 C9 C16 C18 21.8(4) . . . . ?
C10 C9 C16 C18 -162.3(3) . . . . ?
Fe1 C9 C16 C18 -68.9(3) . . . . ?
O17 C16 C18 C19 -25.6(4) . . . . ?
C9 C16 C18 C19 94.5(3) . . . . ?
C24 C16 C18 C19 -144.7(3) . . . . ?
O17 C16 C18 C23 157.3(3) . . . . ?
C9 C16 C18 C23 -82.6(4) . . . . ?
C24 C16 C18 C23 38.2(4) . . . . ?
C23 C18 C19 C20 1.4(5) . . . . ?
C16 C18 C19 C20 -175.7(3) . . . . ?
C18 C19 C20 C21 -0.8(5) . . . . ?
C19 C20 C21 C22 -0.3(5) . . . . ?
C20 C21 C22 C23 0.7(5) . . . . ?
C21 C22 C23 C18 -0.1(6) . . . . ?
C19 C18 C23 C22 -1.0(5) . . . . ?
C16 C18 C23 C22 176.1(3) . . . . ?
O17 C16 C24 C29 -22.5(4) . . . . ?
C9 C16 C24 C29 -145.9(3) . . . . ?
C18 C16 C24 C29 93.9(4) . . . . ?
O17 C16 C24 C25 159.1(3) . . . . ?
C9 C16 C24 C25 35.7(4) . . . . ?
C18 C16 C24 C25 -84.6(4) . . . . ?
C29 C24 C25 C26 -1.5(5) . . . . ?
C16 C24 C25 C26 176.9(3) . . . . ?
C24 C25 C26 C27 0.4(6) . . . . ?
C25 C26 C27 C28 1.2(6) . . . . ?
C26 C27 C28 C29 -1.8(7) . . . . ?
C25 C24 C29 C28 1.0(5) . . . . ?
C16 C24 C29 C28 -177.5(3) . . . . ?
C27 C28 C29 C24 0.7(6) . . . . ?
